data_7219618
loop_
_publ_author_name
'Khan, Md Nasim'
'Karamthulla, Shaik'
'Choudhury, Md Lokman H.'
'Faizi, Md. Serajul Haque'

_publ_section_title
;
 Ultrasound assisted multicomponent reactions: a green method for the
 synthesis of highly functionalized selenopyridines using reusable
 polyethylene glycol as reaction medium
;
_journal_name_full 'RSC Adv.'
_journal_paper_doi 10.1039/C5RA02403J
_journal_year 2015
_chemical_formula_moiety 'C20 H14 N4 O Se'
_chemical_formula_sum 'C20 H14 N4 O Se'
_chemical_formula_weight 405.31
_chemical_name_systematic
;
 ?
;
_space_group_IT_number 14
_symmetry_cell_setting monoclinic
_symmetry_space_group_name_Hall '-P 2yn'
_symmetry_space_group_name_H-M 'P 1 21/n 1'
_atom_sites_solution_hydrogens geom
_atom_sites_solution_primary direct
_atom_sites_solution_secondary difmap
_audit_creation_method SHELXL-97
_audit_update_record
;
2014-05-22 deposited with the CCDC.
2015-02-19 downloaded from the CCDC.
;
_cell_angle_alpha 90.00
_cell_angle_beta 96.431(2)
_cell_angle_gamma 90.00
_cell_formula_units_Z 4
_cell_length_a 7.9301(5)
_cell_length_b 18.6114(12)
_cell_length_c 11.7983(8)
_cell_measurement_reflns_used 999
_cell_measurement_temperature 100(2)
_cell_volume 1730.4(2)
_computing_structure_refinement 'SHELXL-97 (Sheldrick, 1997)'
_diffrn_ambient_temperature 100(2)
_diffrn_measured_fraction_theta_full 0.999
_diffrn_measured_fraction_theta_max 0.999
_diffrn_radiation_monochromator graphite
_diffrn_radiation_source 'fine-focus sealed tube'
_diffrn_radiation_type MoK\a
_diffrn_radiation_wavelength 0.71073
_diffrn_reflns_av_R_equivalents 0.0452
_diffrn_reflns_av_sigmaI/netI 0.0491
_diffrn_reflns_limit_h_max 9
_diffrn_reflns_limit_h_min -9
_diffrn_reflns_limit_k_max 22
_diffrn_reflns_limit_k_min -22
_diffrn_reflns_limit_l_max 8
_diffrn_reflns_limit_l_min -14
_diffrn_reflns_number 9788
_diffrn_reflns_theta_full 25.49
_diffrn_reflns_theta_max 25.49
_diffrn_reflns_theta_min 2.79
_exptl_absorpt_coefficient_mu 2.187
_exptl_absorpt_correction_T_max 0.6689
_exptl_absorpt_correction_T_min 0.6689
_exptl_absorpt_correction_type empirical
_exptl_absorpt_process_details sadabs
_exptl_crystal_colour Yellow
_exptl_crystal_density_diffrn 1.556
_exptl_crystal_density_method 'not measured'
_exptl_crystal_description Block
_exptl_crystal_F_000 816
_exptl_crystal_size_max 0.29
_exptl_crystal_size_mid 0.20
_exptl_crystal_size_min 0.15
_refine_diff_density_max 0.357
_refine_diff_density_min -0.778
_refine_diff_density_rms 0.111
_refine_ls_extinction_method none
_refine_ls_goodness_of_fit_ref 1.037
_refine_ls_hydrogen_treatment mixed
_refine_ls_matrix_type full
_refine_ls_number_parameters 243
_refine_ls_number_reflns 3230
_refine_ls_number_restraints 1
_refine_ls_restrained_S_all 1.038
_refine_ls_R_factor_all 0.0432
_refine_ls_R_factor_gt 0.0320
_refine_ls_shift/su_max 0.002
_refine_ls_shift/su_mean 0.000
_refine_ls_structure_factor_coef Fsqd
_refine_ls_weighting_details 'calc w=1/[\s^2^(Fo^2^)+(0.0398P)^2^+0.3773P] where P=(Fo^2^+2Fc^2^)/3'
_refine_ls_weighting_scheme calc
_refine_ls_wR_factor_gt 0.0743
_refine_ls_wR_factor_ref 0.0786
_reflns_number_gt 2728
_reflns_number_total 3230
_reflns_threshold_expression >2sigma(I)
_cod_data_source_file c5ra02403j2.cif
_cod_data_source_block 13marb_0m
_cod_depositor_comments
;
The following automatic conversions were performed:

'_symmetry_cell_setting' value 'Monoclinic' changed to 'monoclinic'
according to
/usr/data/users/saulius/crontab/automatic-downloads/rss-feeds/RSC/lib/dictionaries/cif_core.dic
dictionary named 'cif_core.dic' version 2.4.2 from 2011-04-26.

Automatic conversion script
Id: cif_fix_values 3008 2015-01-20 13:52:24Z robertas 
;
_cod_original_sg_symbol_H-M P21/n
_cod_database_code 7219618

loop_
_symmetry_equiv_pos_as_xyz
'x, y, z'
'-x+1/2, y+1/2, -z+1/2'
'-x, -y, -z'
'x-1/2, -y-1/2, z-1/2'

loop_
_atom_site_label
_atom_site_type_symbol
_atom_site_fract_x
_atom_site_fract_y
_atom_site_fract_z
_atom_site_U_iso_or_equiv
_atom_site_adp_type
_atom_site_occupancy
_atom_site_symmetry_multiplicity
_atom_site_calc_flag
_atom_site_refinement_flags
C1 C 0.8231(3) 0.80903(12) 0.7421(2) 0.0112(5) Uani 1 1 d .
C2 C 0.9511(3) 0.83424(13) 0.8213(2) 0.0158(6) Uani 1 1 d .
H2 H 1.0403 0.8608 0.7978 0.019 Uiso 1 1 calc R
C3 C 0.9456(3) 0.81962(14) 0.9364(2) 0.0192(6) Uani 1 1 d .
H3 H 1.0324 0.8359 0.9897 0.023 Uiso 1 1 calc R
C4 C 0.8128(3) 0.78124(14) 0.9721(2) 0.0183(6) Uani 1 1 d .
H4 H 0.8090 0.7719 1.0492 0.022 Uiso 1 1 calc R
C5 C 0.6843(3) 0.75662(14) 0.8915(2) 0.0176(6) Uani 1 1 d .
H5 H 0.5937 0.7311 0.9152 0.021 Uiso 1 1 calc R
C6 C 0.6895(3) 0.76951(13) 0.7770(2) 0.0139(6) Uani 1 1 d .
H6 H 0.6043 0.7519 0.7235 0.017 Uiso 1 1 calc R
C7 C 0.6362(3) 0.86175(12) 0.5268(2) 0.0098(5) Uani 1 1 d .
C8 C 0.6010(3) 0.86967(13) 0.4084(2) 0.0105(5) Uani 1 1 d .
C9 C 0.4503(3) 0.90447(12) 0.3644(2) 0.0103(5) Uani 1 1 d .
C10 C 0.3410(3) 0.92549(13) 0.4430(2) 0.0101(5) Uani 1 1 d .
C11 C 0.3854(3) 0.91315(12) 0.5613(2) 0.0103(5) Uani 1 1 d .
C12 C 0.7202(3) 0.84232(13) 0.3358(2) 0.0140(6) Uani 1 1 d .
C13 C 0.1781(3) 0.95604(14) 0.4077(2) 0.0134(6) Uani 1 1 d .
C14 C 0.4077(3) 0.92017(13) 0.2418(2) 0.0103(5) Uani 1 1 d .
C15 C 0.4209(3) 0.86887(13) 0.1573(2) 0.0119(5) Uani 1 1 d .
H15 H 0.4625 0.8234 0.1776 0.014 Uiso 1 1 calc R
C16 C 0.3733(3) 0.88450(13) 0.0440(2) 0.0134(5) Uani 1 1 d .
H16 H 0.3825 0.8497 -0.0115 0.016 Uiso 1 1 calc R
C17 C 0.3114(3) 0.95237(13) 0.0128(2) 0.0109(5) Uani 1 1 d .
C18 C 0.3019(3) 1.00460(13) 0.0950(2) 0.0114(5) Uani 1 1 d .
H18 H 0.2636 1.0505 0.0741 0.014 Uiso 1 1 calc R
C19 C 0.3493(3) 0.98852(13) 0.2082(2) 0.0115(5) Uani 1 1 d .
H19 H 0.3423 1.0239 0.2632 0.014 Uiso 1 1 calc R
C20 C 0.1823(3) 1.03045(13) -0.1308(2) 0.0187(6) Uani 1 1 d .
H20A H 0.1517 1.0324 -0.2118 0.028 Uiso 1 1 calc R
H20B H 0.2602 1.0686 -0.1081 0.028 Uiso 1 1 calc R
H20C H 0.0823 1.0357 -0.0927 0.028 Uiso 1 1 calc R
N1 N 0.5336(2) 0.88269(10) 0.60175(16) 0.0103(4) Uani 1 1 d .
N2 N 0.8156(3) 0.81829(12) 0.28035(19) 0.0214(5) Uani 1 1 d .
N3 N 0.0458(3) 0.98060(12) 0.38633(18) 0.0203(5) Uani 1 1 d .
N4 N 0.2822(3) 0.93180(12) 0.6391(2) 0.0150(5) Uani 1 1 d D
O1 O 0.2611(2) 0.96260(9) -0.10072(14) 0.0142(4) Uani 1 1 d .
Se1 Se 0.85018(3) 0.821398(13) 0.58419(2) 0.01340(10) Uani 1 1 d .
H1N4 H 0.192(3) 0.9519(13) 0.617(2) 0.019(8) Uiso 1 1 d D
H2N4 H 0.317(4) 0.9251(15) 0.708(3) 0.026(9) Uiso 1 1 d .

loop_
_atom_site_aniso_label
_atom_site_aniso_U_11
_atom_site_aniso_U_22
_atom_site_aniso_U_33
_atom_site_aniso_U_23
_atom_site_aniso_U_13
_atom_site_aniso_U_12
C1 0.0124(13) 0.0112(12) 0.0105(13) 0.0017(10) 0.0033(10) 0.0051(10)
C2 0.0125(13) 0.0149(14) 0.0201(15) -0.0002(11) 0.0024(11) -0.0023(11)
C3 0.0190(15) 0.0209(14) 0.0167(15) -0.0041(11) -0.0030(11) 0.0009(12)
C4 0.0240(15) 0.0218(15) 0.0093(13) 0.0014(11) 0.0030(11) 0.0056(12)
C5 0.0159(14) 0.0198(14) 0.0178(15) 0.0032(11) 0.0054(12) -0.0015(11)
C6 0.0114(13) 0.0166(13) 0.0130(14) 0.0003(11) -0.0017(11) 0.0007(11)
C7 0.0129(13) 0.0048(12) 0.0114(13) 0.0014(9) 0.0004(10) -0.0004(10)
C8 0.0130(12) 0.0089(12) 0.0102(13) 0.0011(10) 0.0036(10) 0.0006(10)
C9 0.0142(13) 0.0068(12) 0.0100(13) -0.0009(10) 0.0011(10) -0.0013(10)
C10 0.0097(13) 0.0110(12) 0.0091(13) 0.0002(10) -0.0006(10) 0.0014(10)
C11 0.0111(13) 0.0094(12) 0.0107(13) -0.0018(10) 0.0022(10) -0.0011(10)
C12 0.0165(14) 0.0133(13) 0.0115(14) 0.0049(10) -0.0013(11) 0.0032(11)
C13 0.0177(15) 0.0182(14) 0.0046(13) -0.0022(10) 0.0020(11) 0.0009(11)
C14 0.0094(13) 0.0130(12) 0.0085(13) 0.0016(10) 0.0009(10) -0.0010(10)
C15 0.0114(12) 0.0100(12) 0.0141(14) 0.0005(10) 0.0006(10) 0.0015(10)
C16 0.0157(13) 0.0139(13) 0.0107(13) -0.0054(10) 0.0024(11) -0.0021(11)
C17 0.0074(12) 0.0156(13) 0.0097(13) 0.0021(10) 0.0011(10) -0.0030(10)
C18 0.0135(13) 0.0095(12) 0.0111(13) 0.0025(10) 0.0014(10) 0.0000(10)
C19 0.0126(13) 0.0122(12) 0.0101(13) -0.0015(10) 0.0030(10) -0.0006(10)
C20 0.0240(15) 0.0204(14) 0.0107(13) 0.0025(11) -0.0023(11) 0.0026(12)
N1 0.0099(10) 0.0113(10) 0.0096(11) -0.0011(8) 0.0011(9) 0.0022(9)
N2 0.0218(13) 0.0300(13) 0.0130(12) 0.0050(10) 0.0038(10) 0.0132(11)
N3 0.0162(13) 0.0349(14) 0.0096(12) -0.0013(10) 0.0002(10) 0.0097(11)
N4 0.0121(12) 0.0249(13) 0.0079(12) 0.0000(10) 0.0009(10) 0.0085(10)
O1 0.0193(10) 0.0170(9) 0.0055(9) 0.0013(7) -0.0014(7) 0.0029(8)
Se1 0.01209(15) 0.01838(16) 0.01032(16) 0.00459(10) 0.00385(10) 0.00649(11)

loop_
_atom_type_symbol
_atom_type_description
_atom_type_scat_dispersion_real
_atom_type_scat_dispersion_imag
_atom_type_scat_source
C C 0.0033 0.0016 'International Tables Vol C Tables 4.2.6.8 and 6.1.1.4'
H H 0.0000 0.0000 'International Tables Vol C Tables 4.2.6.8 and 6.1.1.4'
N N 0.0061 0.0033 'International Tables Vol C Tables 4.2.6.8 and 6.1.1.4'
O O 0.0106 0.0060 'International Tables Vol C Tables 4.2.6.8 and 6.1.1.4'
Se Se -0.0929 2.2259 'International Tables Vol C Tables 4.2.6.8 and 6.1.1.4'

loop_
_geom_angle_atom_site_label_1
_geom_angle_atom_site_label_2
_geom_angle_atom_site_label_3
_geom_angle
C2 C1 C6 120.4(2)
C2 C1 Se1 117.62(19)
C6 C1 Se1 121.63(19)
C1 C2 C3 119.5(2)
C1 C2 H2 120.2
C3 C2 H2 120.2
C4 C3 C2 120.6(2)
C4 C3 H3 119.7
C2 C3 H3 119.7
C3 C4 C5 119.2(2)
C3 C4 H4 120.4
C5 C4 H4 120.4
C6 C5 C4 120.9(2)
C6 C5 H5 119.6
C4 C5 H5 119.6
C5 C6 C1 119.3(2)
C5 C6 H6 120.3
C1 C6 H6 120.3
N1 C7 C8 124.4(2)
N1 C7 Se1 117.82(18)
C8 C7 Se1 117.68(17)
C7 C8 C9 118.8(2)
C7 C8 C12 119.1(2)
C9 C8 C12 122.1(2)
C10 C9 C8 116.7(2)
C10 C9 C14 120.3(2)
C8 C9 C14 123.0(2)
C9 C10 C11 120.3(2)
C9 C10 C13 121.8(2)
C11 C10 C13 117.9(2)
N4 C11 N1 116.3(2)
N4 C11 C10 121.8(2)
N1 C11 C10 121.9(2)
N2 C12 C8 177.5(3)
N3 C13 C10 175.8(3)
C15 C14 C19 118.1(2)
C15 C14 C9 122.5(2)
C19 C14 C9 119.4(2)
C16 C15 C14 121.0(2)
C16 C15 H15 119.5
C14 C15 H15 119.5
C15 C16 C17 119.9(2)
C15 C16 H16 120.0
C17 C16 H16 120.0
O1 C17 C18 123.9(2)
O1 C17 C16 116.2(2)
C18 C17 C16 119.9(2)
C19 C18 C17 119.8(2)
C19 C18 H18 120.1
C17 C18 H18 120.1
C18 C19 C14 121.2(2)
C18 C19 H19 119.4
C14 C19 H19 119.4
O1 C20 H20A 109.5
O1 C20 H20B 109.5
H20A C20 H20B 109.5
O1 C20 H20C 109.5
H20A C20 H20C 109.5
H20B C20 H20C 109.5
C7 N1 C11 117.7(2)
C11 N4 H1N4 118(2)
C11 N4 H2N4 118(2)
H1N4 N4 H2N4 124(3)
C17 O1 C20 115.84(19)
C7 Se1 C1 101.56(10)

loop_
_geom_bond_atom_site_label_1
_geom_bond_atom_site_label_2
_geom_bond_distance
C1 C2 1.382(4)
C1 C6 1.390(3)
C1 Se1 1.913(2)
C2 C3 1.390(4)
C2 H2 0.9300
C3 C4 1.377(4)
C3 H3 0.9300
C4 C5 1.391(4)
C4 H4 0.9300
C5 C6 1.377(3)
C5 H5 0.9300
C6 H6 0.9300
C7 N1 1.325(3)
C7 C8 1.402(3)
C7 Se1 1.909(2)
C8 C9 1.406(3)
C8 C12 1.438(3)
C9 C10 1.395(3)
C9 C14 1.477(3)
C10 C11 1.420(3)
C10 C13 1.430(3)
C11 N4 1.341(3)
C11 N1 1.344(3)
C12 N2 1.145(3)
C13 N3 1.147(3)
C14 C15 1.393(3)
C14 C19 1.396(3)
C15 C16 1.379(3)
C15 H15 0.9300
C16 C17 1.390(3)
C16 H16 0.9300
C17 O1 1.367(3)
C17 C18 1.381(3)
C18 C19 1.380(3)
C18 H18 0.9300
C19 H19 0.9300
C20 O1 1.436(3)
C20 H20A 0.9600
C20 H20B 0.9600
C20 H20C 0.9600
N4 H1N4 0.827(17)
N4 H2N4 0.84(3)

loop_
_geom_torsion_atom_site_label_1
_geom_torsion_atom_site_label_2
_geom_torsion_atom_site_label_3
_geom_torsion_atom_site_label_4
_geom_torsion
C6 C1 C2 C3 0.2(4)
Se1 C1 C2 C3 -173.14(19)
C1 C2 C3 C4 -1.0(4)
C2 C3 C4 C5 0.5(4)
C3 C4 C5 C6 0.7(4)
C4 C5 C6 C1 -1.4(4)
C2 C1 C6 C5 1.0(4)
Se1 C1 C6 C5 174.04(19)
N1 C7 C8 C9 2.5(4)
Se1 C7 C8 C9 -174.96(17)
N1 C7 C8 C12 -177.8(2)
Se1 C7 C8 C12 4.7(3)
C7 C8 C9 C10 -3.3(3)
C12 C8 C9 C10 177.0(2)
C7 C8 C9 C14 175.4(2)
C12 C8 C9 C14 -4.3(4)
C8 C9 C10 C11 1.5(3)
C14 C9 C10 C11 -177.3(2)
C8 C9 C10 C13 -174.9(2)
C14 C9 C10 C13 6.3(4)
C9 C10 C11 N4 -179.1(2)
C13 C10 C11 N4 -2.6(4)
C9 C10 C11 N1 1.5(4)
C13 C10 C11 N1 178.0(2)
C7 C8 C12 N2 45(7)
C9 C8 C12 N2 -135(7)
C9 C10 C13 N3 176(100)
C11 C10 C13 N3 0(4)
C10 C9 C14 C15 -133.3(3)
C8 C9 C14 C15 48.0(3)
C10 C9 C14 C19 45.7(3)
C8 C9 C14 C19 -133.0(3)
C19 C14 C15 C16 -1.8(4)
C9 C14 C15 C16 177.2(2)
C14 C15 C16 C17 0.2(4)
C15 C16 C17 O1 -177.7(2)
C15 C16 C17 C18 1.7(4)
O1 C17 C18 C19 177.4(2)
C16 C17 C18 C19 -1.9(4)
C17 C18 C19 C14 0.2(4)
C15 C14 C19 C18 1.6(4)
C9 C14 C19 C18 -177.4(2)
C8 C7 N1 C11 0.5(3)
Se1 C7 N1 C11 177.95(17)
N4 C11 N1 C7 178.1(2)
C10 C11 N1 C7 -2.5(3)
C18 C17 O1 C20 -5.1(3)
C16 C17 O1 C20 174.2(2)
N1 C7 Se1 C1 10.5(2)
C8 C7 Se1 C1 -171.89(18)
C2 C1 Se1 C7 -130.99(19)
C6 C1 Se1 C7 55.8(2)
